data_7111015
loop_
_publ_author_name
'Bag, Bappaditya'
'Mondal, Nijhuma'
'Mitra, Samiran'
'Rosair, Georgina'

_publ_section_title
;
 The first thermally-stable singly oxo-bridged dinuclear Ni(iii) complex
;
_journal_issue 18
_journal_name_full 'Chemical Communications'
_journal_page_first 1729
_journal_paper_doi 10.1039/b004165n
_journal_year 2000
_chemical_formula_sum 'C32 H28 Fe0 N4 Ni2 O5'
_chemical_formula_weight 666.00
_chemical_name_systematic
;
 ?
;
_space_group_IT_number 2
_symmetry_cell_setting triclinic
_symmetry_space_group_name_Hall '-P 1'
_symmetry_space_group_name_H-M 'P -1'
_atom_sites_solution_hydrogens geom
_atom_sites_solution_primary direct
_atom_sites_solution_secondary difmap
_audit_creation_method SHELXL-97
_cell_angle_alpha 67.040(10)
_cell_angle_beta 85.710(10)
_cell_angle_gamma 73.110(10)
_cell_formula_units_Z 2
_cell_length_a 10.7370(10)
_cell_length_b 10.8370(10)
_cell_length_c 13.7620(10)
_cell_measurement_reflns_used 42
_cell_measurement_temperature 293(2)
_cell_measurement_theta_max 12.51
_cell_measurement_theta_min 5.00
_cell_volume 1409.5(3)
_computing_cell_refinement 'Siemens XSCANS'
_computing_data_collection 'Siemens XSCANS'
_computing_data_reduction 'Siemens SHELXTL'
_computing_molecular_graphics 'Siemens SHELXTL'
_computing_publication_material 'Siemens SHELXTL'
_computing_structure_refinement 'SHELXL-97 (Sheldrick, 1997)'
_computing_structure_solution 'SHELXS-97 (Sheldrick, 1990)'
_diffrn_ambient_temperature 293(2)
_diffrn_measured_fraction_theta_full 0.968
_diffrn_measured_fraction_theta_max 0.968
_diffrn_measurement_method '\w scans'
_diffrn_radiation_monochromator graphite
_diffrn_radiation_source 'fine-focus sealed tube'
_diffrn_radiation_type MoK\a
_diffrn_radiation_wavelength 0.71073
_diffrn_reflns_av_R_equivalents 0.0323
_diffrn_reflns_av_sigmaI/netI 0.0452
_diffrn_reflns_limit_h_max 1
_diffrn_reflns_limit_h_min -12
_diffrn_reflns_limit_k_max 11
_diffrn_reflns_limit_k_min -11
_diffrn_reflns_limit_l_max 16
_diffrn_reflns_limit_l_min -16
_diffrn_reflns_number 5673
_diffrn_reflns_theta_full 25.00
_diffrn_reflns_theta_max 25.00
_diffrn_reflns_theta_min 1.98
_diffrn_standards_interval_count 97
_diffrn_standards_number 3
_exptl_absorpt_coefficient_mu 1.386
_exptl_absorpt_correction_T_max 0.7751
_exptl_absorpt_correction_T_min 0.7467
_exptl_absorpt_correction_type psi-scan
_exptl_absorpt_process_details '(North et al., 1968)'
_exptl_crystal_colour red
_exptl_crystal_density_diffrn 1.569
_exptl_crystal_density_method 'not measured'
_exptl_crystal_description rhombohedral_block
_exptl_crystal_F_000 688
_exptl_crystal_size_max 0.48
_exptl_crystal_size_mid 0.36
_exptl_crystal_size_min 0.28
_refine_diff_density_max 0.571
_refine_diff_density_min -0.681
_refine_diff_density_rms 0.105
_refine_ls_extinction_method none
_refine_ls_goodness_of_fit_ref 1.041
_refine_ls_hydrogen_treatment mixed
_refine_ls_matrix_type full
_refine_ls_number_parameters 388
_refine_ls_number_reflns 4820
_refine_ls_number_restraints 0
_refine_ls_restrained_S_all 1.041
_refine_ls_R_factor_all 0.0509
_refine_ls_R_factor_gt 0.0443
_refine_ls_shift/su_max 0.001
_refine_ls_shift/su_mean 0.000
_refine_ls_structure_factor_coef Fsqd
_refine_ls_weighting_details 'calc w=1/[\s^2^(Fo^2^)+(0.0760P)^2^+2.7340P] where P=(Fo^2^+2Fc^2^)/3'
_refine_ls_weighting_scheme calc
_refine_ls_wR_factor_gt 0.1296
_refine_ls_wR_factor_ref 0.1358
_reflns_number_gt 4252
_reflns_number_total 4820
_reflns_threshold_expression 2sigma(I)
_cod_data_source_file b004165nsup1.cif
_cod_data_source_block 1
_cod_depositor_comments
;
The following automatic conversions were performed:

'_symmetry_cell_setting' value 'Triclinic' changed to 'triclinic'
according to /home/saulius/struct/CIF-dictionaries/cif_core.dic
dictionary named 'cif_core.dic' version 2.4.2 from 2011-04-26.

Automatic conversion script
Id: cif_fix_values 1891 2012-01-12 08:04:46Z andrius 
;
_cod_original_cell_volume 1409.5(2)
_cod_original_sg_symbol_H-M P-1
_cod_database_code 7111015

loop_
_symmetry_equiv_pos_as_xyz
'x, y, z'
'-x, -y, -z'

loop_
_atom_site_label
_atom_site_type_symbol
_atom_site_fract_x
_atom_site_fract_y
_atom_site_fract_z
_atom_site_U_iso_or_equiv
_atom_site_adp_type
_atom_site_occupancy
_atom_site_symmetry_multiplicity
_atom_site_calc_flag
_atom_site_refinement_flags
Ni2 Ni 0.67746(4) 0.66128(5) 0.29204(4) 0.02046(16) Uani 1 1 d .
Ni1 Ni 0.63639(5) 0.66749(5) 0.04550(4) 0.02171(16) Uani 1 1 d .
O1 O 0.7140(3) 0.7432(3) -0.0860(2) 0.0270(6) Uani 1 1 d .
O2 O 0.4720(2) 0.8108(2) -0.00439(19) 0.0201(5) Uani 1 1 d .
O3 O 0.6839(2) 0.4658(2) 0.37025(19) 0.0184(5) Uani 1 1 d .
O4 O 0.8309(2) 0.6429(2) 0.36547(19) 0.0180(5) Uani 1 1 d .
O5 O 0.6970(2) 0.6833(3) 0.15648(19) 0.0200(5) Uani 1 1 d .
N1 N 0.7602(3) 0.4719(3) 0.0554(2) 0.0187(6) Uani 1 1 d .
N2 N 0.5207(3) 0.5281(3) 0.1162(2) 0.0184(6) Uani 1 1 d .
N3 N 0.6255(3) 0.8752(3) 0.2660(2) 0.0174(6) Uani 1 1 d .
N4 N 0.4757(3) 0.7089(3) 0.3191(2) 0.0170(6) Uani 1 1 d .
C1 C 0.8058(4) 0.6910(4) -0.1396(3) 0.0213(8) Uani 1 1 d .
C2 C 0.8338(4) 0.7802(4) -0.2400(3) 0.0335(10) Uani 1 1 d .
H2A H 0.7895 0.8750 -0.2653 0.040 Uiso 1 1 calc R
C3 C 0.9255(4) 0.7295(4) -0.3010(3) 0.0342(10) Uani 1 1 d .
H3A H 0.9397 0.7901 -0.3677 0.041 Uiso 1 1 calc R
C4 C 0.9972(4) 0.5898(4) -0.2650(3) 0.0302(9) Uani 1 1 d .
H4A H 1.0595 0.5569 -0.3065 0.036 Uiso 1 1 calc R
C5 C 0.9742(3) 0.5012(4) -0.1667(3) 0.0238(8) Uani 1 1 d .
H5A H 1.0234 0.4079 -0.1415 0.029 Uiso 1 1 calc R
C6 C 0.8782(3) 0.5474(4) -0.1030(3) 0.0168(7) Uani 1 1 d .
C7 C 0.8508(3) 0.4461(4) -0.0056(3) 0.0185(7) Uani 1 1 d .
H7A H 0.9033 0.3544 0.0146 0.022 Uiso 1 1 calc R
C8 C 0.7345(4) 0.3591(4) 0.1494(3) 0.0233(8) Uani 1 1 d .
H8A H 0.7605 0.3651 0.2130 0.028 Uiso 1 1 calc R
H8B H 0.7826 0.2687 0.1485 0.028 Uiso 1 1 calc R
C9 C 0.5892(4) 0.3778(4) 0.1459(3) 0.0224(8) Uani 1 1 d .
H9A H 0.5676 0.3455 0.0946 0.027 Uiso 1 1 calc R
H9B H 0.5629 0.3237 0.2146 0.027 Uiso 1 1 calc R
C10 C 0.4016(4) 0.5647(4) 0.1403(3) 0.0207(8) Uani 1 1 d .
H10A H 0.3645 0.4935 0.1792 0.025 Uiso 1 1 calc R
C11 C 0.3198(3) 0.7070(4) 0.1121(3) 0.0211(8) Uani 1 1 d .
C12 C 0.1977(4) 0.7290(5) 0.1576(3) 0.0278(9) Uani 1 1 d .
H12A H 0.1725 0.6523 0.2043 0.033 Uiso 1 1 calc R
C13 C 0.1148(4) 0.8607(5) 0.1348(3) 0.0334(10) Uani 1 1 d .
H13A H 0.0349 0.8737 0.1662 0.040 Uiso 1 1 calc R
C14 C 0.1530(4) 0.9757(5) 0.0629(3) 0.0312(9) Uani 1 1 d .
H14A H 0.0971 1.0653 0.0463 0.037 Uiso 1 1 calc R
C15 C 0.2716(4) 0.9583(4) 0.0167(3) 0.0246(8) Uani 1 1 d .
H15A H 0.2942 1.0362 -0.0309 0.029 Uiso 1 1 calc R
C16 C 0.3594(3) 0.8239(4) 0.0403(3) 0.0191(7) Uani 1 1 d .
C21 C 0.8854(3) 0.7329(3) 0.3728(2) 0.0149(7) Uani 1 1 d .
C22 C 1.0089(3) 0.6828(4) 0.4255(3) 0.0187(7) Uani 1 1 d .
H22A H 1.0504 0.5873 0.4524 0.022 Uiso 1 1 calc R
C23 C 1.0695(4) 0.7718(4) 0.4382(3) 0.0223(8) Uani 1 1 d .
H23A H 1.1502 0.7357 0.4742 0.027 Uiso 1 1 calc R
C24 C 1.0100(4) 0.9173(4) 0.3971(3) 0.0263(8) Uani 1 1 d .
H24A H 1.0513 0.9777 0.4046 0.032 Uiso 1 1 calc R
C25 C 0.8913(4) 0.9679(4) 0.3462(3) 0.0246(8) Uani 1 1 d .
H25A H 0.8521 1.0639 0.3190 0.030 Uiso 1 1 calc R
C26 C 0.8253(3) 0.8798(4) 0.3331(3) 0.0172(7) Uani 1 1 d .
C27 C 0.6958(4) 0.9431(3) 0.2818(3) 0.0189(7) Uani 1 1 d .
H27A H 0.6619 1.0396 0.2590 0.023 Uiso 1 1 calc R
C28 C 0.4935(3) 0.9446(4) 0.2183(3) 0.0212(8) Uani 1 1 d .
H28A H 0.4910 0.9477 0.1471 0.025 Uiso 1 1 calc R
H28B H 0.4645 1.0396 0.2154 0.025 Uiso 1 1 calc R
C29 C 0.4069(3) 0.8588(4) 0.2883(3) 0.0212(8) Uani 1 1 d .
H29A H 0.3870 0.8804 0.3508 0.025 Uiso 1 1 calc R
H29B H 0.3256 0.8815 0.2501 0.025 Uiso 1 1 calc R
C30 C 0.4097(3) 0.6212(4) 0.3590(3) 0.0197(8) Uani 1 1 d .
H30A H 0.3218 0.6575 0.3678 0.024 Uiso 1 1 calc R
C31 C 0.4581(3) 0.4714(4) 0.3916(3) 0.0187(7) Uani 1 1 d .
C32 C 0.3672(4) 0.3937(4) 0.4197(3) 0.0281(9) Uani 1 1 d .
H32A H 0.2796 0.4394 0.4213 0.034 Uiso 1 1 calc R
C33 C 0.4045(4) 0.2512(5) 0.4449(3) 0.0332(10) Uani 1 1 d .
H33A H 0.3428 0.2018 0.4616 0.040 Uiso 1 1 calc R
C34 C 0.5363(4) 0.1828(4) 0.4447(3) 0.0275(9) Uani 1 1 d .
H34A H 0.5623 0.0871 0.4608 0.033 Uiso 1 1 calc R
C35 C 0.6288(4) 0.2548(4) 0.4211(3) 0.0207(7) Uani 1 1 d .
H35A H 0.7163 0.2061 0.4238 0.025 Uiso 1 1 calc R
C36 C 0.5933(3) 0.4009(4) 0.3930(2) 0.0170(7) Uani 1 1 d .

loop_
_atom_site_aniso_label
_atom_site_aniso_U_11
_atom_site_aniso_U_22
_atom_site_aniso_U_33
_atom_site_aniso_U_23
_atom_site_aniso_U_13
_atom_site_aniso_U_12
Ni2 0.0188(3) 0.0188(3) 0.0227(3) -0.0086(2) -0.00119(18) -0.00244(19)
Ni1 0.0248(3) 0.0192(3) 0.0191(3) -0.00708(19) 0.00229(19) -0.0042(2)
O1 0.0343(15) 0.0126(12) 0.0213(13) -0.0027(10) 0.0142(11) 0.0031(11)
O2 0.0185(12) 0.0154(12) 0.0202(12) -0.0025(10) 0.0028(10) -0.0022(10)
O3 0.0131(11) 0.0138(12) 0.0257(13) -0.0052(10) -0.0014(10) -0.0029(9)
O4 0.0154(12) 0.0126(12) 0.0248(13) -0.0065(10) -0.0061(10) -0.0015(9)
O5 0.0218(12) 0.0208(13) 0.0184(12) -0.0097(10) 0.0003(10) -0.0044(10)
N1 0.0267(16) 0.0109(14) 0.0154(14) -0.0039(11) -0.0044(12) -0.0014(12)
N2 0.0273(16) 0.0169(15) 0.0114(13) -0.0035(11) -0.0013(12) -0.0091(13)
N3 0.0185(15) 0.0133(14) 0.0157(14) -0.0043(11) -0.0004(11) 0.0007(12)
N4 0.0145(14) 0.0199(15) 0.0124(13) -0.0055(11) -0.0027(11) 0.0011(12)
C1 0.0206(18) 0.0195(18) 0.0222(18) -0.0093(15) 0.0048(14) -0.0025(15)
C2 0.040(2) 0.0166(19) 0.031(2) -0.0052(16) 0.0170(18) 0.0015(17)
C3 0.039(2) 0.026(2) 0.032(2) -0.0095(17) 0.0205(19) -0.0104(18)
C4 0.0221(19) 0.032(2) 0.042(2) -0.0227(19) 0.0166(17) -0.0081(17)
C5 0.0163(17) 0.0191(18) 0.037(2) -0.0148(16) 0.0008(15) -0.0003(15)
C6 0.0130(16) 0.0189(17) 0.0212(17) -0.0116(14) -0.0016(13) -0.0025(14)
C7 0.0185(17) 0.0133(16) 0.0220(17) -0.0090(14) -0.0060(14) 0.0026(14)
C8 0.036(2) 0.0134(17) 0.0145(16) -0.0012(13) -0.0036(15) -0.0028(15)
C9 0.037(2) 0.0136(17) 0.0157(17) -0.0028(14) -0.0017(15) -0.0092(16)
C10 0.0281(19) 0.0271(19) 0.0115(16) -0.0066(14) 0.0009(14) -0.0155(16)
C11 0.0194(17) 0.032(2) 0.0144(16) -0.0094(15) -0.0010(13) -0.0108(15)
C12 0.0249(19) 0.044(2) 0.0213(18) -0.0142(17) 0.0039(15) -0.0185(18)
C13 0.0173(18) 0.053(3) 0.033(2) -0.021(2) 0.0035(16) -0.0076(19)
C14 0.0204(19) 0.041(2) 0.029(2) -0.0162(18) -0.0042(16) 0.0015(17)
C15 0.0212(19) 0.027(2) 0.0223(18) -0.0091(16) -0.0039(15) -0.0024(16)
C16 0.0183(17) 0.0260(19) 0.0140(16) -0.0084(14) -0.0030(13) -0.0059(15)
C21 0.0166(16) 0.0149(17) 0.0129(15) -0.0053(13) 0.0015(12) -0.0043(13)
C22 0.0193(17) 0.0162(17) 0.0181(17) -0.0047(13) 0.0013(14) -0.0043(14)
C23 0.0181(17) 0.031(2) 0.0207(17) -0.0091(15) 0.0002(14) -0.0116(16)
C24 0.031(2) 0.029(2) 0.029(2) -0.0162(17) 0.0063(16) -0.0190(17)
C25 0.035(2) 0.0141(18) 0.0251(19) -0.0073(14) 0.0073(16) -0.0098(16)
C26 0.0223(18) 0.0147(17) 0.0135(15) -0.0061(13) 0.0026(13) -0.0032(14)
C27 0.0257(19) 0.0099(16) 0.0169(17) -0.0046(13) 0.0015(14) -0.0002(14)
C28 0.0187(17) 0.0160(17) 0.0185(17) -0.0018(14) -0.0051(14) 0.0049(14)
C29 0.0146(16) 0.0223(19) 0.0200(18) -0.0078(15) -0.0025(14) 0.0049(14)
C30 0.0145(16) 0.029(2) 0.0101(15) -0.0052(14) -0.0007(13) -0.0004(15)
C31 0.0178(17) 0.0267(19) 0.0102(15) -0.0044(14) 0.0005(13) -0.0079(15)
C32 0.0217(19) 0.037(2) 0.0199(18) -0.0030(16) 0.0014(15) -0.0117(17)
C33 0.035(2) 0.039(2) 0.026(2) -0.0028(18) 0.0001(17) -0.025(2)
C34 0.039(2) 0.023(2) 0.0190(18) -0.0025(15) 0.0001(16) -0.0158(18)
C35 0.0247(18) 0.0190(18) 0.0171(17) -0.0053(14) -0.0011(14) -0.0061(15)
C36 0.0212(17) 0.0212(18) 0.0074(15) -0.0036(13) -0.0015(13) -0.0062(15)

loop_
_atom_type_symbol
_atom_type_description
_atom_type_scat_dispersion_real
_atom_type_scat_dispersion_imag
_atom_type_scat_source
C C 0.0033 0.0016 'International Tables Vol C Tables 4.2.6.8 and 6.1.1.4'
H H 0.0000 0.0000 'International Tables Vol C Tables 4.2.6.8 and 6.1.1.4'
N N 0.0061 0.0033 'International Tables Vol C Tables 4.2.6.8 and 6.1.1.4'
O O 0.0106 0.0060 'International Tables Vol C Tables 4.2.6.8 and 6.1.1.4'
Fe Fe 0.3463 0.8444 'International Tables Vol C Tables 4.2.6.8 and 6.1.1.4'
Ni Ni 0.3393 1.1124 'International Tables Vol C Tables 4.2.6.8 and 6.1.1.4'

loop_
_geom_angle_atom_site_label_1
_geom_angle_atom_site_label_2
_geom_angle_atom_site_label_3
_geom_angle
O5 Ni2 O4 115.18(11)
O5 Ni2 O3 106.21(11)
O4 Ni2 O3 92.70(10)
O5 Ni2 N3 96.69(11)
O4 Ni2 N3 86.40(11)
O3 Ni2 N3 154.99(11)
O5 Ni2 N4 108.12(11)
O4 Ni2 N4 134.94(11)
O3 Ni2 N4 86.70(11)
N3 Ni2 N4 76.55(12)
O5 Ni1 O1 116.18(12)
O5 Ni1 O2 108.16(11)
O1 Ni1 O2 91.83(11)
O5 Ni1 N1 101.01(11)
O1 Ni1 N1 85.80(11)
O2 Ni1 N1 148.46(11)
O5 Ni1 N2 103.02(11)
O1 Ni1 N2 139.37(12)
O2 Ni1 N2 85.52(11)
N1 Ni1 N2 76.31(12)
C1 O1 Ni1 134.9(2)
C16 O2 Ni1 129.9(2)
C36 O3 Ni2 132.1(2)
C21 O4 Ni2 133.7(2)
Ni1 O5 Ni2 146.32(16)
C7 N1 C8 121.0(3)
C7 N1 Ni1 128.4(2)
C8 N1 Ni1 110.6(2)
C10 N2 C9 119.3(3)
C10 N2 Ni1 124.9(3)
C9 N2 Ni1 115.7(2)
C27 N3 C28 121.7(3)
C27 N3 Ni2 128.1(2)
C28 N3 Ni2 110.1(2)
C30 N4 C29 118.1(3)
C30 N4 Ni2 126.4(2)
C29 N4 Ni2 115.6(2)
O1 C1 C2 119.1(3)
O1 C1 C6 123.5(3)
C2 C1 C6 117.4(3)
C3 C2 C1 121.3(4)
C2 C3 C4 121.4(4)
C5 C4 C3 118.7(3)
C4 C5 C6 122.0(3)
C5 C6 C1 119.2(3)
C5 C6 C7 118.8(3)
C1 C6 C7 121.8(3)
N1 C7 C6 125.2(3)
N1 C8 C9 106.6(3)
N2 C9 C8 108.3(3)
N2 C10 C11 125.7(3)
C12 C11 C16 119.7(4)
C12 C11 C10 118.2(3)
C16 C11 C10 122.1(3)
C13 C12 C11 121.6(4)
C12 C13 C14 118.7(4)
C15 C14 C13 121.3(4)
C14 C15 C16 121.0(4)
O2 C16 C15 119.6(3)
O2 C16 C11 122.7(3)
C15 C16 C11 117.7(3)
O4 C21 C22 119.1(3)
O4 C21 C26 123.6(3)
C22 C21 C26 117.3(3)
C23 C22 C21 121.8(3)
C22 C23 C24 120.4(3)
C25 C24 C23 119.0(3)
C24 C25 C26 122.2(3)
C25 C26 C21 119.3(3)
C25 C26 C27 118.2(3)
C21 C26 C27 122.4(3)
N3 C27 C26 124.5(3)
N3 C28 C29 106.4(3)
N4 C29 C28 108.9(3)
N4 C30 C31 126.5(3)
C32 C31 C36 119.4(3)
C32 C31 C30 118.1(3)
C36 C31 C30 122.4(3)
C33 C32 C31 121.8(4)
C32 C33 C34 118.8(4)
C35 C34 C33 121.1(4)
C34 C35 C36 121.4(4)
O3 C36 C35 119.6(3)
O3 C36 C31 122.9(3)
C35 C36 C31 117.6(3)

loop_
_geom_bond_atom_site_label_1
_geom_bond_atom_site_label_2
_geom_bond_distance
Ni2 O5 1.790(2)
Ni2 O4 1.918(2)
Ni2 O3 1.949(2)
Ni2 N3 2.108(3)
Ni2 N4 2.116(3)
Ni1 O5 1.790(2)
Ni1 O1 1.912(2)
Ni1 O2 1.938(2)
Ni1 N1 2.108(3)
Ni1 N2 2.130(3)
O1 C1 1.315(4)
O2 C16 1.310(4)
O3 C36 1.311(4)
O4 C21 1.311(4)
N1 C7 1.277(5)
N1 C8 1.468(4)
N2 C10 1.283(5)
N2 C9 1.480(5)
N3 C27 1.278(5)
N3 C28 1.462(4)
N4 C30 1.278(5)
N4 C29 1.475(5)
C1 C2 1.413(5)
C1 C6 1.423(5)
C2 C3 1.378(5)
C3 C4 1.386(6)
C4 C5 1.373(6)
C5 C6 1.411(5)
C6 C7 1.438(5)
C8 C9 1.515(6)
C10 C11 1.449(5)
C11 C12 1.408(5)
C11 C16 1.427(5)
C12 C13 1.372(6)
C13 C14 1.405(6)
C14 C15 1.376(5)
C15 C16 1.412(5)
C21 C22 1.414(5)
C21 C26 1.424(5)
C22 C23 1.377(5)
C23 C24 1.410(6)
C24 C25 1.358(6)
C25 C26 1.411(5)
C26 C27 1.455(5)
C28 C29 1.526(5)
C30 C31 1.443(5)
C31 C32 1.406(5)
C31 C36 1.429(5)
C32 C33 1.381(6)
C33 C34 1.394(6)
C34 C35 1.380(5)
C35 C36 1.412(5)
